data_7100218
_journal_name_full 'Chemical Communications'
_journal_paper_doi 10.1039/b508004e
_journal_year 2005
_chemical_formula_moiety 'C39 H49 Fe2 N8 O3, Ce N6 O18, 3(C2 H3 N)'
_chemical_formula_sum 'C45 H58 Ce Fe2 N17 O21'
_chemical_formula_weight 1424.90
_space_group_IT_number 2
_symmetry_cell_setting triclinic
_symmetry_space_group_name_Hall '-P 1'
_symmetry_space_group_name_H-M 'P -1'
_cell_angle_alpha 83.52(3)
_cell_angle_beta 82.33(3)
_cell_angle_gamma 74.75(3)
_cell_formula_units_Z 2
_cell_length_a 11.741(2)
_cell_length_b 12.072(2)
_cell_length_c 21.838(4)
_cell_measurement_temperature 294
_cell_volume 2949.8(10)
_diffrn_ambient_temperature 294
_exptl_crystal_density_diffrn 1.604
_cod_depositor_comments
;
The following automatic conversions were performed:
'_symmetry_cell_setting' value 'Triclinic' changed to 'triclinic'
according to '/home/saulius/struct/CIF-dictionaries/cif_core.dic'
dictionary named 'cif_core.dic' version 2.4.1 from 2010-06-29.

Automatic conversion script
Id: cif_fix_enum 1527 2010-12-29 10:47:43Z saulius 
;
_cod_database_code 7100218

loop_
_symmetry_equiv_pos_as_xyz
'x, y, z'
'-x, -y, -z'

loop_
_atom_site_label
_atom_site_type_symbol
_atom_site_fract_x
_atom_site_fract_y
_atom_site_fract_z
_atom_site_U_iso_or_equiv
_atom_site_adp_type
_atom_site_occupancy
_atom_site_symmetry_multiplicity
_atom_site_calc_flag
_atom_site_refinement_flags
_atom_site_disorder_assembly
_atom_site_disorder_group
Fe1 Fe 0.74748(6) 0.50403(6) 0.74374(3) 0.0320(2) Uani 1 1 d . . .
Fe2 Fe 0.54466(6) 0.74792(6) 0.72846(3) 0.0313(2) Uani 1 1 d . . .
N1 N 0.6810(4) 0.4079(4) 0.6858(2) 0.0356(11) Uani 1 1 d . . .
N2 N 0.8974(4) 0.4472(4) 0.6730(2) 0.0368(11) Uani 1 1 d . . .
N3 N 0.8459(4) 0.3435(4) 0.7947(2) 0.0370(11) Uani 1 1 d . . .
N4 N 0.8543(4) 0.5581(4) 0.8021(2) 0.0464(13) Uani 1 1 d . . .
N5 N 0.6129(4) 0.8329(4) 0.7917(2) 0.0372(11) Uani 1 1 d . . .
N6 N 0.5892(4) 0.8932(4) 0.6711(2) 0.0367(11) Uani 1 1 d . . .
N7 N 0.3652(4) 0.8801(4) 0.7367(2) 0.0368(11) Uani 1 1 d . . .
N8 N 0.4401(4) 0.7005(4) 0.6674(2) 0.0368(11) Uani 1 1 d . . .
C1 C 0.5879(5) 0.3617(5) 0.7007(3) 0.0441(15) Uani 1 1 d . . .
H1 H 0.5476 0.3684 0.7403 0.053 Uiso 1 1 calc R . .
C2 C 0.5501(6) 0.3051(5) 0.6599(3) 0.0564(18) Uani 1 1 d . . .
H2 H 0.4843 0.2752 0.6713 0.068 Uiso 1 1 calc R . .
C3 C 0.6103(6) 0.2931(5) 0.6018(3) 0.0563(18) Uani 1 1 d . . .
H3 H 0.5857 0.2550 0.5733 0.068 Uiso 1 1 calc R . .
C4 C 0.7077(6) 0.3381(5) 0.5861(3) 0.0502(16) Uani 1 1 d . . .
H4 H 0.7506 0.3294 0.5472 0.060 Uiso 1 1 calc R . .
C5 C 0.7408(5) 0.3962(5) 0.6288(3) 0.0377(14) Uani 1 1 d . . .
C6 C 0.8420(5) 0.4505(5) 0.6160(3) 0.0451(15) Uani 1 1 d . . .
H6A H 0.9003 0.4100 0.5850 0.054 Uiso 1 1 calc R . .
H6B H 0.8141 0.5298 0.5996 0.054 Uiso 1 1 calc R . .
C7 C 0.9843(5) 0.5209(5) 0.6613(3) 0.0567(18) Uani 1 1 d . . .
H7A H 1.0417 0.4948 0.6270 0.085 Uiso 1 1 calc R . .
H7B H 1.0241 0.5154 0.6976 0.085 Uiso 1 1 calc R . .
H7C H 0.9427 0.5996 0.6519 0.085 Uiso 1 1 calc R . .
C8 C 0.9588(5) 0.3257(5) 0.6918(3) 0.0419(15) Uani 1 1 d . . .
H8A H 1.0379 0.3064 0.6698 0.050 Uiso 1 1 calc R . .
H8B H 0.9152 0.2742 0.6807 0.050 Uiso 1 1 calc R . .
C9 C 0.9670(5) 0.3099(5) 0.7606(3) 0.0441(15) Uani 1 1 d . . .
H9A H 1.0042 0.2300 0.7725 0.053 Uiso 1 1 calc R . .
H9B H 1.0156 0.3570 0.7713 0.053 Uiso 1 1 calc R . .
C10 C 0.7905(5) 0.2443(5) 0.8018(3) 0.0502(16) Uani 1 1 d . . .
H10A H 0.8323 0.1841 0.8293 0.075 Uiso 1 1 calc R . .
H10B H 0.7944 0.2159 0.7621 0.075 Uiso 1 1 calc R . .
H10C H 0.7089 0.2690 0.8187 0.075 Uiso 1 1 calc R . .
C11 C 0.8568(5) 0.3739(6) 0.8568(3) 0.0541(18) Uani 1 1 d . . .
H11A H 0.9170 0.3142 0.8762 0.065 Uiso 1 1 calc R . .
H11B H 0.7819 0.3802 0.8827 0.065 Uiso 1 1 calc R . .
C12 C 0.8903(5) 0.4865(6) 0.8508(3) 0.0525(17) Uani 1 1 d . . .
C13 C 0.9551(6) 0.5153(7) 0.8925(3) 0.069(2) Uani 1 1 d . . .
H13 H 0.9788 0.4645 0.9265 0.083 Uiso 1 1 calc R . .
C14 C 0.9838(7) 0.6190(9) 0.8833(4) 0.087(3) Uani 1 1 d . . .
H14 H 1.0249 0.6405 0.9117 0.104 Uiso 1 1 calc R . .
C15 C 0.9515(6) 0.6913(7) 0.8318(4) 0.076(2) Uani 1 1 d . . .
H15 H 0.9740 0.7602 0.8234 0.092 Uiso 1 1 calc R . .
C16 C 0.8851(5) 0.6593(6) 0.7930(3) 0.0600(19) Uani 1 1 d . . .
H16 H 0.8602 0.7095 0.7591 0.072 Uiso 1 1 calc R . .
C17 C 0.6014(5) 0.8165(5) 0.8541(3) 0.0480(16) Uani 1 1 d . . .
H17 H 0.5529 0.7703 0.8736 0.058 Uiso 1 1 calc R . .
C18 C 0.6593(6) 0.8660(6) 0.8899(3) 0.0601(19) Uani 1 1 d . . .
H18 H 0.6509 0.8520 0.9328 0.072 Uiso 1 1 calc R . .
C19 C 0.7291(6) 0.9358(6) 0.8622(3) 0.0586(18) Uani 1 1 d . . .
H19 H 0.7686 0.9703 0.8857 0.070 Uiso 1 1 calc R . .
C20 C 0.7394(5) 0.9535(5) 0.7989(3) 0.0502(16) Uani 1 1 d . . .
H20 H 0.7859 1.0014 0.7791 0.060 Uiso 1 1 calc R . .
C21 C 0.6815(5) 0.9013(5) 0.7639(3) 0.0400(14) Uani 1 1 d . . .
C22 C 0.6946(5) 0.9113(5) 0.6948(3) 0.0461(15) Uani 1 1 d . . .
H22A H 0.7048 0.9871 0.6795 0.055 Uiso 1 1 calc R . .
H22B H 0.7649 0.8545 0.6796 0.055 Uiso 1 1 calc R . .
C23 C 0.6173(5) 0.8709(5) 0.6049(3) 0.0528(17) Uani 1 1 d . . .
H23A H 0.6468 0.9324 0.5823 0.079 Uiso 1 1 calc R . .
H23B H 0.5468 0.8664 0.5886 0.079 Uiso 1 1 calc R . .
H23C H 0.6766 0.7994 0.6008 0.079 Uiso 1 1 calc R . .
C24 C 0.4896(5) 0.9982(5) 0.6786(3) 0.0454(15) Uani 1 1 d . . .
H24A H 0.4953 1.0536 0.6432 0.055 Uiso 1 1 calc R . .
H24B H 0.4950 1.0332 0.7156 0.055 Uiso 1 1 calc R . .
C25 C 0.3713(5) 0.9673(5) 0.6837(3) 0.0450(15) Uani 1 1 d . . .
H25A H 0.3068 1.0356 0.6899 0.054 Uiso 1 1 calc R . .
H25B H 0.3635 0.9367 0.6457 0.054 Uiso 1 1 calc R . .
C26 C 0.3323(5) 0.9349(5) 0.7961(3) 0.0469(16) Uani 1 1 d . . .
H26A H 0.3866 0.9802 0.8000 0.070 Uiso 1 1 calc R . .
H26B H 0.3359 0.8763 0.8299 0.070 Uiso 1 1 calc R . .
H26C H 0.2531 0.9836 0.7969 0.070 Uiso 1 1 calc R . .
C27 C 0.2764(5) 0.8171(5) 0.7285(3) 0.0444(15) Uani 1 1 d . . .
H27A H 0.2594 0.7728 0.7669 0.053 Uiso 1 1 calc R . .
H27B H 0.2031 0.8720 0.7187 0.053 Uiso 1 1 calc R . .
C28 C 0.3200(5) 0.7389(5) 0.6783(3) 0.0413(15) Uani 1 1 d . . .
C29 C 0.2464(6) 0.7042(5) 0.6442(3) 0.0508(17) Uani 1 1 d . . .
H29 H 0.1644 0.7312 0.6519 0.061 Uiso 1 1 calc R . .
C30 C 0.2943(6) 0.6302(5) 0.5994(3) 0.0562(18) Uani 1 1 d . . .
H30 H 0.2453 0.6056 0.5766 0.067 Uiso 1 1 calc R . .
C31 C 0.4148(6) 0.5927(5) 0.5881(3) 0.0549(18) Uani 1 1 d . . .
H31 H 0.4485 0.5416 0.5579 0.066 Uiso 1 1 calc R . .
C32 C 0.4861(6) 0.6306(5) 0.6214(3) 0.0469(16) Uani 1 1 d . . .
H32 H 0.5681 0.6076 0.6120 0.056 Uiso 1 1 calc R . .
C33 C 0.5173(5) 0.5636(5) 0.8304(2) 0.0325(13) Uani 1 1 d . . .
C34 C 0.4479(5) 0.5315(5) 0.8884(2) 0.0333(13) Uani 1 1 d . . .
C35 C 0.3440(5) 0.6071(5) 0.9107(3) 0.0425(15) Uani 1 1 d . . .
H35 H 0.3173 0.6788 0.8897 0.051 Uiso 1 1 calc R . .
C36 C 0.2798(5) 0.5749(5) 0.9649(3) 0.0507(17) Uani 1 1 d . . .
H36 H 0.2103 0.6258 0.9802 0.061 Uiso 1 1 calc R . .
C37 C 0.3177(5) 0.4692(6) 0.9961(3) 0.0535(17) Uani 1 1 d . . .
H37 H 0.2728 0.4478 1.0316 0.064 Uiso 1 1 calc R . .
C38 C 0.4221(6) 0.3947(5) 0.9747(3) 0.0538(17) Uani 1 1 d . . .
H38 H 0.4491 0.3238 0.9965 0.065 Uiso 1 1 calc R . .
C39 C 0.4866(5) 0.4250(5) 0.9211(3) 0.0432(15) Uani 1 1 d . . .
H39 H 0.5566 0.3740 0.9065 0.052 Uiso 1 1 calc R . .
O1 O 0.6835(3) 0.6450(3) 0.70864(16) 0.0351(9) Uani 1 1 d . . .
O2 O 0.6155(3) 0.4954(3) 0.81348(17) 0.0413(10) Uani 1 1 d . . .
O3 O 0.4757(3) 0.6602(3) 0.80136(17) 0.0391(9) Uani 1 1 d . . .
Ce1 Ce 1.0000 0.0000 0.5000 0.03416(14) Uani 1 2 d S . .
Ce2 Ce 0.0000 0.0000 1.0000 0.03317(14) Uani 1 2 d S . .
N9 N 1.0230(6) 0.2480(5) 0.4753(2) 0.0544(14) Uani 1 1 d . . .
N10 N 0.7327(5) 0.0767(4) 0.4817(3) 0.0472(13) Uani 1 1 d . . .
N11 N 0.9370(5) 0.0491(6) 0.6349(3) 0.0659(17) Uani 1 1 d . . .
N12 N 0.0261(4) -0.0075(5) 0.8598(3) 0.0489(14) Uani 1 1 d . . .
N13 N 0.0956(5) 0.2172(5) 0.9857(2) 0.0537(14) Uani 1 1 d . . .
N14 N 0.2637(5) -0.1295(4) 0.9981(3) 0.0515(14) Uani 1 1 d . . .
N15 N 0.4906(7) 0.1821(7) 0.8132(4) 0.114(3) Uani 1 1 d . . .
N16 N 0.2565(8) 0.3037(12) 0.7166(5) 0.166(5) Uani 1 1 d . . .
N17 N 0.6811(7) 0.5944(7) 0.4927(4) 0.104(3) Uani 1 1 d . . .
O4 O 1.1117(4) 0.1643(4) 0.4811(2) 0.0579(12) Uani 1 1 d . . .
O5 O 1.0287(5) 0.3482(4) 0.4756(3) 0.0963(19) Uani 1 1 d . . .
O6 O 0.9253(4) 0.2243(4) 0.4712(2) 0.0617(12) Uani 1 1 d . . .
O7 O 0.6261(4) 0.1044(4) 0.4768(2) 0.0771(15) Uani 1 1 d . . .
O8 O 0.8089(4) 0.0444(4) 0.4370(2) 0.0550(11) Uani 1 1 d . . .
O9 O 0.7701(3) 0.0760(4) 0.5335(2) 0.0499(11) Uani 1 1 d . . .
O10 O 0.8995(7) 0.0723(6) 0.6878(3) 0.135(3) Uani 1 1 d . . .
O11 O 0.9477(4) -0.0501(4) 0.6190(2) 0.0606(12) Uani 1 1 d . . .
O12 O 0.9616(4) 0.1239(4) 0.5947(2) 0.0585(12) Uani 1 1 d . . .
O13 O 0.0342(4) -0.0100(4) 0.8037(2) 0.0740(15) Uani 1 1 d . . .
O14 O -0.0029(4) -0.0864(4) 0.8963(2) 0.0594(12) Uani 1 1 d . . .
O15 O 0.0452(4) 0.0751(4) 0.88370(19) 0.0521(11) Uani 1 1 d . . .
O16 O 0.1358(5) 0.3028(4) 0.9787(3) 0.0866(17) Uani 1 1 d . . .
O17 O -0.0140(4) 0.2265(3) 0.98580(19) 0.0507(11) Uani 1 1 d . . .
O18 O 0.1616(4) 0.1177(4) 0.9938(2) 0.0534(12) Uani 1 1 d . . .
O19 O 0.3712(4) -0.1627(5) 0.9971(3) 0.0940(18) Uani 1 1 d . . .
O20 O 0.2144(4) -0.1074(4) 0.9490(2) 0.0548(12) Uani 1 1 d . . .
O21 O 0.1965(4) -0.1139(4) 1.0481(2) 0.0537(11) Uani 1 1 d . . .
C40 C 0.4576(7) 0.1509(7) 0.8605(4) 0.081(2) Uani 1 1 d . . .
C41 C 0.4180(8) 0.1087(8) 0.9216(4) 0.109(3) Uani 1 1 d . . .
H41A H 0.4764 0.1052 0.9491 0.164 Uiso 1 1 calc R . .
H41B H 0.4068 0.0331 0.9203 0.164 Uiso 1 1 calc R . .
H41C H 0.3442 0.1596 0.9363 0.164 Uiso 1 1 calc R . .
C42 C 0.2580(8) 0.3584(15) 0.7546(7) 0.164(6) Uani 1 1 d . . .
C43 C 0.2562(10) 0.4282(15) 0.8021(8) 0.291(12) Uani 1 1 d . . .
H43A H 0.1904 0.4949 0.7998 0.436 Uiso 1 1 calc R . .
H43B H 0.3289 0.4520 0.7975 0.436 Uiso 1 1 calc R . .
H43C H 0.2479 0.3855 0.8416 0.436 Uiso 1 1 calc R . .
C44 C 0.6894(7) 0.6794(7) 0.4674(4) 0.070(2) Uani 1 1 d . . .
C45 C 0.7009(9) 0.7873(7) 0.4367(4) 0.107(3) Uani 1 1 d . . .
H45A H 0.7658 0.8081 0.4509 0.161 Uiso 1 1 calc R . .
H45B H 0.6288 0.8454 0.4457 0.161 Uiso 1 1 calc R . .
H45C H 0.7159 0.7809 0.3927 0.161 Uiso 1 1 calc R . .

loop_
_atom_site_aniso_label
_atom_site_aniso_U_11
_atom_site_aniso_U_22
_atom_site_aniso_U_33
_atom_site_aniso_U_23
_atom_site_aniso_U_13
_atom_site_aniso_U_12
Fe1 0.0316(4) 0.0319(4) 0.0314(5) -0.0038(4) -0.0011(3) -0.0064(3)
Fe2 0.0333(4) 0.0297(4) 0.0315(5) 0.0000(3) -0.0043(3) -0.0095(3)
N1 0.034(3) 0.030(3) 0.041(3) -0.003(2) -0.001(2) -0.008(2)
N2 0.034(3) 0.040(3) 0.035(3) -0.004(2) 0.001(2) -0.009(2)
N3 0.035(3) 0.037(3) 0.031(3) 0.000(2) -0.001(2) 0.000(2)
N4 0.042(3) 0.048(3) 0.047(3) -0.017(3) -0.010(2) -0.001(3)
N5 0.040(3) 0.034(3) 0.040(3) -0.005(2) -0.006(2) -0.012(2)
N6 0.040(3) 0.042(3) 0.029(3) 0.001(2) -0.005(2) -0.014(2)
N7 0.038(3) 0.035(3) 0.036(3) -0.006(2) -0.002(2) -0.007(2)
N8 0.040(3) 0.033(3) 0.037(3) -0.002(2) -0.008(2) -0.007(2)
C1 0.040(4) 0.040(4) 0.051(4) -0.005(3) 0.001(3) -0.011(3)
C2 0.046(4) 0.051(4) 0.078(5) -0.023(4) 0.000(4) -0.018(3)
C3 0.053(4) 0.052(4) 0.070(5) -0.027(4) -0.015(4) -0.011(3)
C4 0.051(4) 0.056(4) 0.040(4) -0.013(3) -0.003(3) -0.004(3)
C5 0.037(3) 0.039(3) 0.034(4) -0.007(3) -0.004(3) -0.002(3)
C6 0.043(4) 0.056(4) 0.035(4) -0.008(3) 0.005(3) -0.013(3)
C7 0.046(4) 0.064(4) 0.065(5) -0.002(4) 0.003(3) -0.029(3)
C8 0.036(3) 0.039(3) 0.044(4) -0.011(3) 0.008(3) -0.001(3)
C9 0.037(3) 0.037(3) 0.051(4) -0.002(3) -0.005(3) 0.002(3)
C10 0.049(4) 0.038(4) 0.057(4) 0.006(3) 0.001(3) -0.006(3)
C11 0.040(4) 0.072(5) 0.038(4) 0.005(3) -0.007(3) 0.004(3)
C12 0.048(4) 0.069(5) 0.036(4) -0.017(3) -0.003(3) 0.000(3)
C13 0.051(4) 0.101(6) 0.050(5) -0.036(4) -0.016(3) 0.006(4)
C14 0.057(5) 0.110(7) 0.102(7) -0.076(6) -0.018(5) -0.004(5)
C15 0.053(5) 0.069(5) 0.113(7) -0.043(5) -0.020(5) -0.004(4)
C16 0.049(4) 0.045(4) 0.089(6) -0.029(4) -0.021(4) -0.002(3)
C17 0.059(4) 0.052(4) 0.034(4) -0.003(3) -0.003(3) -0.016(3)
C18 0.072(5) 0.073(5) 0.041(4) -0.017(4) -0.015(4) -0.018(4)
C19 0.063(5) 0.059(5) 0.062(5) -0.018(4) -0.025(4) -0.014(4)
C20 0.051(4) 0.043(4) 0.063(5) -0.007(3) -0.016(3) -0.018(3)
C21 0.038(3) 0.037(3) 0.046(4) -0.007(3) -0.009(3) -0.009(3)
C22 0.048(4) 0.046(4) 0.049(4) 0.002(3) -0.003(3) -0.024(3)
C23 0.057(4) 0.061(4) 0.041(4) 0.008(3) 0.000(3) -0.024(3)
C24 0.057(4) 0.029(3) 0.051(4) 0.010(3) -0.014(3) -0.012(3)
C25 0.044(4) 0.036(3) 0.054(4) -0.001(3) -0.009(3) -0.007(3)
C26 0.040(3) 0.049(4) 0.048(4) -0.012(3) 0.004(3) -0.005(3)
C27 0.038(3) 0.042(4) 0.056(4) -0.005(3) -0.007(3) -0.012(3)
C28 0.043(4) 0.035(3) 0.048(4) 0.008(3) -0.017(3) -0.012(3)
C29 0.044(4) 0.048(4) 0.063(5) -0.003(3) -0.016(3) -0.012(3)
C30 0.064(5) 0.053(4) 0.060(5) -0.003(4) -0.034(4) -0.017(4)
C31 0.077(5) 0.042(4) 0.048(4) -0.008(3) -0.023(4) -0.011(4)
C32 0.052(4) 0.038(4) 0.049(4) -0.008(3) -0.011(3) -0.003(3)
C33 0.036(3) 0.029(3) 0.036(3) -0.008(3) -0.007(3) -0.010(3)
C34 0.035(3) 0.037(3) 0.030(3) -0.005(3) 0.000(2) -0.013(3)
C35 0.041(4) 0.038(3) 0.044(4) -0.004(3) 0.001(3) -0.007(3)
C36 0.042(4) 0.053(4) 0.047(4) -0.005(3) 0.013(3) -0.003(3)
C37 0.052(4) 0.059(4) 0.045(4) -0.002(3) 0.018(3) -0.017(4)
C38 0.064(4) 0.048(4) 0.042(4) 0.010(3) 0.011(3) -0.014(3)
C39 0.044(4) 0.036(3) 0.041(4) -0.008(3) 0.010(3) -0.001(3)
O1 0.038(2) 0.034(2) 0.032(2) -0.0012(17) 0.0027(17) -0.0101(17)
O2 0.044(2) 0.036(2) 0.036(2) -0.0015(18) 0.0073(19) -0.0015(19)
O3 0.035(2) 0.035(2) 0.043(2) 0.0036(19) -0.0005(18) -0.0046(18)
Ce1 0.0325(3) 0.0378(3) 0.0320(3) -0.0076(2) -0.0004(2) -0.0080(2)
Ce2 0.0320(3) 0.0334(3) 0.0344(3) -0.0056(2) -0.0049(2) -0.0070(2)
N9 0.063(4) 0.052(4) 0.047(4) 0.001(3) -0.003(3) -0.017(3)
N10 0.044(3) 0.046(3) 0.052(4) -0.003(3) -0.005(3) -0.012(3)
N11 0.087(5) 0.082(5) 0.040(4) -0.019(4) 0.011(3) -0.043(4)
N12 0.035(3) 0.066(4) 0.042(4) -0.012(3) -0.009(3) -0.002(3)
N13 0.059(4) 0.051(4) 0.052(4) -0.006(3) -0.002(3) -0.016(3)
N14 0.046(4) 0.037(3) 0.067(4) 0.000(3) -0.009(3) -0.003(3)
N15 0.125(7) 0.118(7) 0.087(6) 0.019(5) 0.013(5) -0.037(5)
N16 0.073(6) 0.300(16) 0.141(10) -0.088(9) 0.001(6) -0.053(8)
N17 0.139(7) 0.090(6) 0.088(6) 0.009(5) -0.017(5) -0.040(5)
O4 0.044(3) 0.057(3) 0.074(3) -0.009(2) 0.000(2) -0.018(2)
O5 0.129(5) 0.043(3) 0.119(5) 0.005(3) 0.000(4) -0.038(3)
O6 0.054(3) 0.057(3) 0.069(3) 0.002(2) -0.011(2) -0.007(2)
O7 0.035(3) 0.100(4) 0.095(4) -0.001(3) -0.023(3) -0.010(3)
O8 0.051(3) 0.060(3) 0.052(3) -0.004(2) -0.007(2) -0.009(2)
O9 0.039(2) 0.059(3) 0.052(3) -0.014(2) -0.001(2) -0.011(2)
O10 0.246(8) 0.140(6) 0.048(4) -0.043(4) 0.048(4) -0.114(6)
O11 0.069(3) 0.070(3) 0.047(3) -0.012(2) 0.007(2) -0.028(3)
O12 0.075(3) 0.064(3) 0.042(3) -0.016(2) 0.005(2) -0.029(3)
O13 0.071(3) 0.111(4) 0.037(3) -0.016(3) -0.005(2) -0.014(3)
O14 0.075(3) 0.068(3) 0.044(3) -0.012(2) -0.004(2) -0.032(3)
O15 0.061(3) 0.054(3) 0.042(3) -0.002(2) -0.005(2) -0.016(2)
O16 0.088(4) 0.047(3) 0.138(5) -0.002(3) -0.009(3) -0.043(3)
O17 0.046(3) 0.038(2) 0.066(3) -0.004(2) -0.009(2) -0.005(2)
O18 0.040(2) 0.044(3) 0.077(3) -0.005(2) -0.008(2) -0.010(2)
O19 0.035(3) 0.098(4) 0.140(5) -0.012(4) -0.019(3) 0.007(3)
O20 0.051(3) 0.058(3) 0.049(3) -0.009(2) -0.005(2) 0.000(2)
O21 0.058(3) 0.054(3) 0.049(3) 0.001(2) -0.015(2) -0.010(2)
C40 0.090(6) 0.077(6) 0.080(7) -0.013(5) 0.011(5) -0.038(5)
C41 0.130(8) 0.102(7) 0.096(7) -0.025(6) 0.039(6) -0.049(6)
C42 0.037(5) 0.293(19) 0.164(13) -0.110(12) -0.003(7) -0.010(8)
C43 0.086(9) 0.41(3) 0.39(3) -0.32(2) -0.061(12) 0.056(12)
C44 0.081(6) 0.074(6) 0.055(5) -0.006(4) -0.019(4) -0.012(5)
C45 0.165(10) 0.093(7) 0.082(7) 0.024(5) -0.058(6) -0.056(7)

loop_
_geom_bond_atom_site_label_1
_geom_bond_atom_site_label_2
_geom_bond_distance
_geom_bond_site_symmetry_2
_geom_bond_publ_flag
Fe1 O1 1.798(4) . ?
Fe1 O2 2.037(4) . ?
Fe1 N1 2.151(4) . ?
Fe1 N4 2.161(5) . ?
Fe1 N2 2.199(4) . ?
Fe1 N3 2.238(4) . ?
Fe2 O1 1.805(4) . ?
Fe2 O3 2.010(4) . ?
Fe2 N8 2.143(4) . ?
Fe2 N5 2.155(4) . ?
Fe2 N6 2.175(4) . ?
Fe2 N7 2.283(4) . ?
N1 C1 1.341(7) . ?
N1 C5 1.348(7) . ?
N2 C6 1.472(7) . ?
N2 C7 1.501(7) . ?
N2 C8 1.491(7) . ?
N3 C11 1.474(7) . ?
N3 C10 1.491(7) . ?
N3 C9 1.491(6) . ?
N4 C12 1.333(7) . ?
N4 C16 1.349(8) . ?
N5 C21 1.344(7) . ?
N5 C17 1.350(7) . ?
N6 C22 1.478(7) . ?
N6 C23 1.479(7) . ?
N6 C24 1.488(7) . ?
N7 C25 1.482(7) . ?
N7 C26 1.482(7) . ?
N7 C27 1.481(7) . ?
N8 C32 1.350(7) . ?
N8 C28 1.361(7) . ?
C1 C2 1.364(8) . ?
C2 C3 1.370(8) . ?
C3 C4 1.379(8) . ?
C4 C5 1.380(8) . ?
C5 C6 1.482(7) . ?
C8 C9 1.507(7) . ?
C11 C12 1.499(9) . ?
C12 C13 1.388(9) . ?
C13 C14 1.367(11) . ?
C14 C15 1.375(11) . ?
C15 C16 1.371(9) . ?
C17 C18 1.374(8) . ?
C18 C19 1.366(9) . ?
C19 C20 1.369(8) . ?
C20 C21 1.384(8) . ?
C21 C22 1.493(8) . ?
C24 C25 1.518(7) . ?
C27 C28 1.479(8) . ?
C28 C29 1.381(8) . ?
C29 C30 1.364(9) . ?
C30 C31 1.366(9) . ?
C31 C32 1.370(8) . ?
C33 O2 1.265(6) . ?
C33 O3 1.272(6) . ?
C33 C34 1.483(7) . ?
C34 C35 1.384(7) . ?
C34 C39 1.392(7) . ?
C35 C36 1.390(8) . ?
C36 C37 1.369(8) . ?
C37 C38 1.375(8) . ?
C38 C39 1.375(8) . ?
Ce1 O12 2.611(4) 2_756 ?
Ce1 O12 2.611(4) . ?
Ce1 O4 2.620(4) 2_756 ?
Ce1 O4 2.620(4) . ?
Ce1 O11 2.629(4) 2_756 ?
Ce1 O11 2.629(4) . ?
Ce1 O9 2.643(4) 2_756 ?
Ce1 O9 2.643(4) . ?
Ce1 O6 2.648(4) 2_756 ?
Ce1 O6 2.648(4) . ?
Ce1 O8 2.691(4) . ?
Ce1 O8 2.691(4) 2_756 ?
Ce2 O14 2.606(4) . ?
Ce2 O14 2.606(4) 2_557 ?
Ce2 O15 2.632(4) . ?
Ce2 O15 2.632(4) 2_557 ?
Ce2 O18 2.635(4) 2_557 ?
Ce2 O18 2.635(4) . ?
Ce2 O21 2.640(4) 2_557 ?
Ce2 O21 2.640(4) . ?
Ce2 O20 2.668(4) 2_557 ?
Ce2 O20 2.668(4) . ?
Ce2 O17 2.680(4) 2_557 ?
Ce2 O17 2.680(4) . ?
N9 O5 1.229(7) . ?
N9 O4 1.255(6) . ?
N9 O6 1.270(6) . ?
N10 O7 1.223(6) . ?
N10 O8 1.256(6) . ?
N10 O9 1.265(6) . ?
N11 O10 1.216(7) . ?
N11 O12 1.249(6) . ?
N11 O11 1.254(7) . ?
N12 O13 1.220(6) . ?
N12 O15 1.258(6) . ?
N12 O14 1.259(6) . ?
N13 O16 1.231(6) . ?
N13 O18 1.255(6) . ?
N13 O17 1.262(6) . ?
N14 O19 1.218(6) . ?
N14 O20 1.255(6) . ?
N14 O21 1.260(6) . ?
N15 C40 1.115(10) . ?
N16 C42 1.123(13) . ?
N17 C44 1.130(9) . ?
C40 C41 1.436(11) . ?
C42 C43 1.403(15) . ?
C44 C45 1.428(11) . ?
